data_4512130
loop_
_publ_author_name
'Hawes, Chris S.'
'Moubaraki, Boujemaa'
'Murray, Keith S.'
'Kruger, Paul E.'
'Turner, David R.'
'Batten, Stuart R.'

_publ_section_title
;
 Exploiting the Pyrazole-Carboxylate Mixed Ligand System in the Crystal
 Engineering of Coordination Polymers
;
_journal_issue 11
_journal_name_full 'Crystal Growth &amp; Design'
_journal_page_first 5749
_journal_paper_doi 10.1021/cg501004u
_journal_volume 14
_journal_year 2014
_chemical_formula_moiety '0.5(C84 H104 Co2 N20 O8)'
_chemical_formula_sum 'C42 H52 Co N10 O4'
_chemical_formula_weight 819.87
_chemical_name_systematic
;
 ? 
;
_space_group_crystal_system monoclinic
_space_group_IT_number 15
_space_group_name_Hall '-C 2yc'
_space_group_name_H-M_alt 'C 1 2/c 1'
_symmetry_space_group_name_Hall '-C 2yc'
_symmetry_space_group_name_H-M 'C 1 2/c 1'
_atom_sites_solution_hydrogens geom
_atom_sites_solution_primary iterative
_atom_sites_solution_secondary difmap
_audit_creation_date 2014-05-21
_audit_creation_method
;
Olex2 1.2
(compiled 2014.03.20 svn.r2914 for OlexSys, GUI svn.r4816)
;
_cell_angle_alpha 90.00
_cell_angle_beta 107.089(3)
_cell_angle_gamma 90.00
_cell_formula_units_Z 4
_cell_length_a 26.6804(14)
_cell_length_b 9.0407(5)
_cell_length_c 17.7821(10)
_cell_measurement_reflns_used 2120
_cell_measurement_temperature 123(2)
_cell_measurement_theta_max 22.43
_cell_measurement_theta_min 2.39
_cell_volume 4099.8(4)
_computing_molecular_graphics 'Olex2 (Dolomanov et al., 2009)'
_computing_publication_material 'Olex2 (Dolomanov et al., 2009)'
_computing_structure_refinement 'XLMP (Sheldrick, 2008)'
_computing_structure_solution 'olex2.solve (Bourhis et al., 2013)'
_diffrn_ambient_temperature 123(2)
_diffrn_measured_fraction_theta_full 0.986
_diffrn_measured_fraction_theta_max 0.818
_diffrn_measurement_device_type 'Bruker APEX-II CCD'
_diffrn_measurement_method '\f and \w scans'
_diffrn_radiation_monochromator graphite
_diffrn_radiation_type MoK\a
_diffrn_radiation_wavelength 0.71073
_diffrn_reflns_av_R_equivalents 0.0507
_diffrn_reflns_av_unetI/netI 0.0840
_diffrn_reflns_limit_h_max 35
_diffrn_reflns_limit_h_min -35
_diffrn_reflns_limit_k_max 12
_diffrn_reflns_limit_k_min -11
_diffrn_reflns_limit_l_max 23
_diffrn_reflns_limit_l_min -19
_diffrn_reflns_number 13771
_diffrn_reflns_theta_full 26.50
_diffrn_reflns_theta_max 29.65
_diffrn_reflns_theta_min 3.21
_diffrn_source 'fine-focus sealed tube'
_diffrn_standards_number 0
_exptl_absorpt_coefficient_mu 0.473
_exptl_absorpt_correction_T_max 0.7459
_exptl_absorpt_correction_T_min 0.6819
_exptl_absorpt_correction_type multi-scan
_exptl_absorpt_process_details
;
SADABS-2008/1 (Bruker,2008) was used for absorption correction.
wR2(int) was 0.0680 before and 0.0495 after correction.
The Ratio of minimum to maximum transmission is 0.9142.
The \l/2 correction factor is 0.0015.
;
_exptl_crystal_colour pink
_exptl_crystal_colour_primary pink
_exptl_crystal_density_diffrn 1.328
_exptl_crystal_density_method 'not measured'
_exptl_crystal_description block
_exptl_crystal_F_000 1732
_exptl_crystal_size_max 0.32
_exptl_crystal_size_mid 0.18
_exptl_crystal_size_min 0.09
_refine_diff_density_max 0.422
_refine_diff_density_min -0.403
_refine_diff_density_rms 0.076
_refine_ls_extinction_method none
_refine_ls_goodness_of_fit_ref 1.017
_refine_ls_hydrogen_treatment mixed
_refine_ls_matrix_type full
_refine_ls_number_parameters 268
_refine_ls_number_reflns 4745
_refine_ls_number_restraints 2
_refine_ls_restrained_S_all 1.017
_refine_ls_R_factor_all 0.0916
_refine_ls_R_factor_gt 0.0478
_refine_ls_shift/su_max 0.003
_refine_ls_shift/su_mean 0.000
_refine_ls_structure_factor_coef Fsqd
_refine_ls_weighting_details 'calc w=1/[\s^2^(Fo^2^)+(0.0388P)^2^+3.5376P] where P=(Fo^2^+2Fc^2^)/3'
_refine_ls_weighting_scheme calc
_refine_ls_wR_factor_gt 0.0940
_refine_ls_wR_factor_ref 0.1091
_reflns_number_gt 3163
_reflns_number_total 4745
_reflns_threshold_expression >2sigma(I)
_cod_data_source_file cg501004u_si_002.cif
_cod_data_source_block 2
_cod_depositor_comments 'Adding full bibliography for 4512129--4512135.cif.'
_cod_database_code 4512130
_olex2_refinement_description
;
1. Fixed Uiso
 At 1.2 times of:
  All C(H) groups, All C(H,H) groups, All N(H) groups
 At 1.5 times of:
  All C(H,H,H) groups
2. Restrained distances
 N3-H3
 0.88 with sigma of 0.02
 H13-N13
 0.88 with sigma of 0.02
3.a Secondary CH2 refined with riding coordinates:
 C9(H9A,H9B), C26(H26A,H26B), C28(H28A,H28B), C29(H29A,H29B)
3.b Aromatic/amide H refined with riding coordinates:
 C21(H21), C22(H22), C23(H23), C25(H25)
3.c Idealised Me refined as rotating group:
 C7(H7A,H7B,H7C), C8(H8A,H8B,H8C), C15(H15A,H15B,H15C), C16(H16A,H16B,H16C)
;

loop_
_space_group_symop_id
_space_group_symop_operation_xyz
1 'x, y, z'
2 '-x, y, -z+1/2'
3 'x+1/2, y+1/2, z'
4 '-x+1/2, y+1/2, -z+1/2'
5 '-x, -y, -z'
6 'x, -y, z-1/2'
7 '-x+1/2, -y+1/2, -z'
8 'x+1/2, -y+1/2, z-1/2'

loop_
_atom_site_label
_atom_site_type_symbol
_atom_site_fract_x
_atom_site_fract_y
_atom_site_fract_z
_atom_site_U_iso_or_equiv
_atom_site_adp_type
_atom_site_occupancy
_atom_site_calc_flag
_atom_site_site_symmetry_order
_atom_site_refinement_flags_posn
_atom_site_refinement_flags_adp
_atom_site_refinement_flags_occupancy
Co1 Co 0.5000 0.68357(5) 0.2500 0.01381(14) Uani 1 d 2 S T P
N2 N 0.49446(7) 0.5178(2) 0.33257(11) 0.0143(4) Uani 1 d 1 . . .
N3 N 0.53247(7) 0.5224(2) 0.40276(11) 0.0159(4) Uani 1 d 1 D . .
H3 H 0.5573(8) 0.590(2) 0.4109(14) 0.019 Uiso 1 d 1 DR . .
C4 C 0.53005(8) 0.4070(3) 0.44859(13) 0.0148(5) Uani 1 d 1 . . .
C5 C 0.48789(9) 0.3226(3) 0.40813(13) 0.0152(5) Uani 1 d 1 . . .
C6 C 0.46717(8) 0.3941(3) 0.33580(13) 0.0150(5) Uani 1 d 1 . . .
C7 C 0.42165(9) 0.3476(3) 0.26851(15) 0.0233(6) Uani 1 d 1 . . .
H7A H 0.3896 0.3502 0.2846 0.035 Uiso 1 calc 1 GR . .
H7B H 0.4275 0.2468 0.2526 0.035 Uiso 1 calc 1 GR . .
H7C H 0.4181 0.4152 0.2241 0.035 Uiso 1 calc 1 GR . .
C8 C 0.56969(9) 0.3863(3) 0.52670(14) 0.0204(6) Uani 1 d 1 . . .
H8A H 0.5925 0.3028 0.5241 0.031 Uiso 1 calc 1 GR . .
H8B H 0.5518 0.3661 0.5665 0.031 Uiso 1 calc 1 GR . .
H8C H 0.5908 0.4763 0.5410 0.031 Uiso 1 calc 1 GR . .
C9 C 0.46805(9) 0.1869(3) 0.43958(14) 0.0190(5) Uani 1 d 1 . . .
H9A H 0.4924 0.1640 0.4921 0.023 Uiso 1 calc 1 R . .
H9B H 0.4336 0.2105 0.4469 0.023 Uiso 1 calc 1 R . .
C10 C 0.46210(9) 0.0515(3) 0.38971(14) 0.0161(5) Uani 1 d 1 . . .
C11 C 0.50039(9) -0.0207(3) 0.36249(14) 0.0160(5) Uani 1 d 1 . . .
N12 N 0.48054(7) -0.1421(2) 0.32157(11) 0.0166(4) Uani 1 d 1 . . .
N13 N 0.42998(7) -0.1472(2) 0.32315(12) 0.0172(5) Uani 1 d 1 D . .
H13 H 0.4093(8) -0.212(2) 0.2905(13) 0.021 Uiso 1 d 1 DR . .
C14 C 0.41746(9) -0.0332(3) 0.36211(14) 0.0179(5) Uani 1 d 1 . . .
C15 C 0.36309(9) -0.0141(3) 0.36872(17) 0.0285(6) Uani 1 d 1 . . .
H15A H 0.3376 -0.0540 0.3215 0.043 Uiso 1 calc 1 GR . .
H15B H 0.3561 0.0913 0.3737 0.043 Uiso 1 calc 1 GR . .
H15C H 0.3600 -0.0670 0.4152 0.043 Uiso 1 calc 1 GR . .
C16 C 0.55625(9) 0.0243(3) 0.37538(15) 0.0231(6) Uani 1 d 1 . . .
H16A H 0.5781 -0.0178 0.4250 0.035 Uiso 1 calc 1 GR . .
H16B H 0.5589 0.1324 0.3777 0.035 Uiso 1 calc 1 GR . .
H16C H 0.5684 -0.0121 0.3319 0.035 Uiso 1 calc 1 GR . .
O17 O 0.58376(6) 0.67637(18) 0.29997(9) 0.0171(4) Uani 1 d 1 . . .
C18 C 0.61980(9) 0.7083(3) 0.36253(14) 0.0161(5) Uani 1 d 1 . . .
O19 O 0.61442(6) 0.71321(18) 0.42991(10) 0.0215(4) Uani 1 d 1 . . .
C20 C 0.67273(8) 0.7429(3) 0.35240(14) 0.0169(5) Uani 1 d 1 . . .
C21 C 0.68810(9) 0.6792(3) 0.29219(14) 0.0222(6) Uani 1 d 1 . . .
H21 H 0.6657 0.6108 0.2575 0.027 Uiso 1 calc 1 R . .
C22 C 0.73623(10) 0.7154(3) 0.28244(16) 0.0290(7) Uani 1 d 1 . . .
H22 H 0.7477 0.6681 0.2427 0.035 Uiso 1 calc 1 R . .
C23 C 0.76750(9) 0.8199(3) 0.33032(16) 0.0266(6) Uani 1 d 1 . . .
H23 H 0.7997 0.8475 0.3216 0.032 Uiso 1 calc 1 R . .
C24 C 0.75275(9) 0.8860(3) 0.39134(15) 0.0217(6) Uani 1 d 1 . . .
C25 C 0.70551(9) 0.8434(3) 0.40270(15) 0.0199(6) Uani 1 d 1 . . .
H25 H 0.6955 0.8836 0.4455 0.024 Uiso 1 calc 1 R . .
C26 C 0.78853(9) 0.9945(3) 0.44492(16) 0.0273(6) Uani 1 d 1 . . .
H26A H 0.8134 0.9396 0.4882 0.033 Uiso 1 calc 1 R . .
H26B H 0.8092 1.0469 0.4151 0.033 Uiso 1 calc 1 R . .
N27 N 0.76093(7) 1.1038(2) 0.47874(12) 0.0225(5) Uani 1 d 1 . . .
C28 C 0.73269(9) 1.2109(3) 0.42005(15) 0.0257(6) Uani 1 d 1 . . .
H28A H 0.7079 1.1582 0.3757 0.031 Uiso 1 calc 1 R . .
H28B H 0.7579 1.2655 0.3992 0.031 Uiso 1 calc 1 R . .
C29 C 0.79705(9) 1.1813(3) 0.54432(16) 0.0273(6) Uani 1 d 1 . . .
H29A H 0.8234 1.2351 0.5256 0.033 Uiso 1 calc 1 R . .
H29B H 0.8157 1.1090 0.5847 0.033 Uiso 1 calc 1 R . .

loop_
_atom_site_aniso_label
_atom_site_aniso_U_11
_atom_site_aniso_U_22
_atom_site_aniso_U_33
_atom_site_aniso_U_23
_atom_site_aniso_U_13
_atom_site_aniso_U_12
Co1 0.0161(2) 0.0115(3) 0.0141(3) 0.000 0.00485(19) 0.000
N2 0.0171(10) 0.0124(11) 0.0130(11) -0.0018(9) 0.0041(8) -0.0004(8)
N3 0.0165(10) 0.0171(12) 0.0134(11) -0.0009(9) 0.0033(9) -0.0011(8)
C4 0.0197(12) 0.0144(13) 0.0130(13) 0.0023(11) 0.0087(10) 0.0049(10)
C5 0.0209(12) 0.0117(12) 0.0153(13) -0.0029(11) 0.0089(10) 0.0010(10)
C6 0.0183(12) 0.0129(13) 0.0156(13) -0.0011(11) 0.0080(10) 0.0016(10)
C7 0.0281(14) 0.0186(15) 0.0210(14) 0.0028(11) 0.0038(11) -0.0050(11)
C8 0.0202(12) 0.0234(14) 0.0180(14) 0.0030(12) 0.0062(11) 0.0038(11)
C9 0.0279(13) 0.0133(13) 0.0184(13) -0.0006(11) 0.0108(11) -0.0001(11)
C10 0.0229(12) 0.0122(13) 0.0140(13) 0.0024(10) 0.0067(10) -0.0001(10)
C11 0.0211(12) 0.0119(13) 0.0155(13) 0.0019(11) 0.0062(10) -0.0009(10)
N12 0.0182(10) 0.0152(11) 0.0179(11) 0.0014(9) 0.0076(9) -0.0001(8)
N13 0.0172(10) 0.0141(12) 0.0213(12) -0.0007(9) 0.0073(9) -0.0019(8)
C14 0.0238(13) 0.0125(13) 0.0190(14) 0.0039(11) 0.0088(11) 0.0031(10)
C15 0.0239(14) 0.0247(16) 0.0395(17) -0.0052(13) 0.0131(13) -0.0001(11)
C16 0.0224(13) 0.0181(14) 0.0308(16) -0.0051(12) 0.0108(12) -0.0024(10)
O17 0.0163(8) 0.0153(9) 0.0179(9) 0.0001(8) 0.0024(7) -0.0010(7)
C18 0.0191(12) 0.0089(13) 0.0193(14) -0.0010(10) 0.0041(11) 0.0013(9)
O19 0.0220(9) 0.0236(10) 0.0194(10) -0.0019(8) 0.0070(7) -0.0047(7)
C20 0.0162(12) 0.0159(13) 0.0179(13) 0.0013(11) 0.0039(10) 0.0023(10)
C21 0.0207(12) 0.0236(15) 0.0201(14) -0.0058(12) 0.0028(11) 0.0009(11)
C22 0.0260(14) 0.0370(18) 0.0267(16) -0.0025(13) 0.0122(12) 0.0044(12)
C23 0.0175(12) 0.0295(16) 0.0344(16) 0.0013(14) 0.0102(12) -0.0005(12)
C24 0.0154(12) 0.0207(14) 0.0272(15) 0.0016(12) 0.0036(11) 0.0011(10)
C25 0.0178(12) 0.0211(14) 0.0209(14) -0.0020(11) 0.0055(11) 0.0020(10)
C26 0.0161(13) 0.0270(16) 0.0374(17) -0.0010(13) 0.0056(12) -0.0026(11)
N27 0.0177(11) 0.0217(12) 0.0246(12) -0.0015(10) 0.0010(9) -0.0007(9)
C28 0.0235(13) 0.0262(16) 0.0242(15) -0.0011(12) 0.0022(11) -0.0061(11)
C29 0.0208(13) 0.0249(15) 0.0292(16) -0.0005(13) -0.0037(11) -0.0028(11)

loop_
_atom_type_symbol
_atom_type_description
_atom_type_scat_dispersion_real
_atom_type_scat_dispersion_imag
_atom_type_scat_source
C C 0.0033 0.0016 'International Tables Vol C Tables 4.2.6.8 and 6.1.1.4'
H H 0.0000 0.0000 'International Tables Vol C Tables 4.2.6.8 and 6.1.1.4'
Co Co 0.3494 0.9721 'International Tables Vol C Tables 4.2.6.8 and 6.1.1.4'
N N 0.0061 0.0033 'International Tables Vol C Tables 4.2.6.8 and 6.1.1.4'
O O 0.0106 0.0060 'International Tables Vol C Tables 4.2.6.8 and 6.1.1.4'

loop_
_geom_angle_atom_site_label_1
_geom_angle_atom_site_label_2
_geom_angle_atom_site_label_3
_geom_angle
_geom_angle_site_symmetry_1
_geom_angle_site_symmetry_3
N2 Co1 N2 90.76(10) . 2_655
N2 Co1 N12 91.67(7) . 1_565
N2 Co1 N12 170.15(7) . 2_665
N2 Co1 N12 91.67(7) 2_655 2_665
N2 Co1 N12 170.15(7) 2_655 1_565
N2 Co1 O17 88.17(6) . .
N2 Co1 O17 88.17(6) 2_655 2_655
N2 Co1 O17 89.39(6) . 2_655
N2 Co1 O17 89.40(6) 2_655 .
N12 Co1 N12 87.53(10) 1_565 2_665
O17 Co1 N12 82.31(6) 2_655 1_565
O17 Co1 N12 82.31(6) . 2_665
O17 Co1 N12 100.22(7) . 1_565
O17 Co1 N12 100.22(7) 2_655 2_665
O17 Co1 O17 176.53(9) . 2_655
N3 N2 Co1 115.29(14) . .
C6 N2 Co1 139.58(16) . .
C6 N2 N3 104.69(18) . .
N2 N3 H3 119.7(16) . .
C4 N3 N2 112.32(19) . .
C4 N3 H3 127.5(16) . .
N3 C4 C5 107.0(2) . .
N3 C4 C8 121.2(2) . .
C5 C4 C8 131.7(2) . .
C4 C5 C6 105.4(2) . .
C4 C5 C9 125.5(2) . .
C6 C5 C9 129.0(2) . .
N2 C6 C5 110.5(2) . .
N2 C6 C7 121.6(2) . .
C5 C6 C7 127.9(2) . .
C6 C7 H7A 109.5 . .
C6 C7 H7B 109.5 . .
C6 C7 H7C 109.5 . .
H7A C7 H7B 109.5 . .
H7A C7 H7C 109.5 . .
H7B C7 H7C 109.5 . .
C4 C8 H8A 109.5 . .
C4 C8 H8B 109.5 . .
C4 C8 H8C 109.5 . .
H8A C8 H8B 109.5 . .
H8A C8 H8C 109.5 . .
H8B C8 H8C 109.5 . .
C5 C9 H9A 108.3 . .
C5 C9 H9B 108.3 . .
H9A C9 H9B 107.4 . .
C10 C9 C5 115.77(19) . .
C10 C9 H9A 108.3 . .
C10 C9 H9B 108.3 . .
C11 C10 C9 128.4(2) . .
C14 C10 C9 126.7(2) . .
C14 C10 C11 104.9(2) . .
C10 C11 C16 127.6(2) . .
N12 C11 C10 110.8(2) . .
N12 C11 C16 121.6(2) . .
C11 N12 Co1 141.81(15) . 1_545
C11 N12 N13 104.68(18) . .
N13 N12 Co1 113.31(14) . 1_545
N12 N13 H13 115.8(15) . .
C14 N13 N12 112.67(19) . .
C14 N13 H13 130.0(15) . .
C10 C14 C15 131.5(2) . .
N13 C14 C10 106.9(2) . .
N13 C14 C15 121.6(2) . .
C14 C15 H15A 109.5 . .
C14 C15 H15B 109.5 . .
C14 C15 H15C 109.5 . .
H15A C15 H15B 109.5 . .
H15A C15 H15C 109.5 . .
H15B C15 H15C 109.5 . .
C11 C16 H16A 109.5 . .
C11 C16 H16B 109.5 . .
C11 C16 H16C 109.5 . .
H16A C16 H16B 109.5 . .
H16A C16 H16C 109.5 . .
H16B C16 H16C 109.5 . .
C18 O17 Co1 141.42(14) . .
O17 C18 C20 115.9(2) . .
O19 C18 O17 125.2(2) . .
O19 C18 C20 118.9(2) . .
C21 C20 C18 120.6(2) . .
C21 C20 C25 119.9(2) . .
C25 C20 C18 119.6(2) . .
C20 C21 H21 120.1 . .
C20 C21 C22 119.8(2) . .
C22 C21 H21 120.1 . .
C21 C22 H22 120.0 . .
C23 C22 C21 120.0(2) . .
C23 C22 H22 120.0 . .
C22 C23 H23 119.4 . .
C22 C23 C24 121.2(2) . .
C24 C23 H23 119.4 . .
C23 C24 C26 120.2(2) . .
C25 C24 C23 118.1(2) . .
C25 C24 C26 121.7(2) . .
C20 C25 H25 119.5 . .
C24 C25 C20 121.0(2) . .
C24 C25 H25 119.5 . .
C24 C26 H26A 108.9 . .
C24 C26 H26B 108.9 . .
H26A C26 H26B 107.7 . .
N27 C26 C24 113.57(19) . .
N27 C26 H26A 108.9 . .
N27 C26 H26B 108.9 . .
C28 N27 C26 111.7(2) . .
C29 N27 C26 111.10(19) . .
C29 N27 C28 109.5(2) . .
N27 C28 H28A 109.5 . .
N27 C28 H28B 109.5 . .
N27 C28 C29 110.7(2) . 7_676
H28A C28 H28B 108.1 . .
C29 C28 H28A 109.5 7_676 .
C29 C28 H28B 109.5 7_676 .
N27 C29 C28 110.0(2) . 7_676
N27 C29 H29A 109.7 . .
N27 C29 H29B 109.7 . .
C28 C29 H29A 109.7 7_676 .
C28 C29 H29B 109.7 7_676 .
H29A C29 H29B 108.2 . .

loop_
_geom_bond_atom_site_label_1
_geom_bond_atom_site_label_2
_geom_bond_distance
_geom_bond_site_symmetry_2
Co1 N2 2.1331(19) .
Co1 N2 2.1331(19) 2_655
Co1 N12 2.1819(19) 2_665
Co1 N12 2.1819(19) 1_565
Co1 O17 2.1497(15) .
Co1 O17 2.1498(15) 2_655
N2 N3 1.358(3) .
N2 C6 1.345(3) .
N3 H3 0.879(16) .
N3 C4 1.337(3) .
C4 C5 1.375(3) .
C4 C8 1.490(3) .
C5 C6 1.400(3) .
C5 C9 1.507(3) .
C6 C7 1.493(3) .
C7 H7A 0.9800 .
C7 H7B 0.9800 .
C7 H7C 0.9800 .
C8 H8A 0.9800 .
C8 H8B 0.9800 .
C8 H8C 0.9800 .
C9 H9A 0.9900 .
C9 H9B 0.9900 .
C9 C10 1.492(3) .
C10 C11 1.413(3) .
C10 C14 1.379(3) .
C11 N12 1.337(3) .
C11 C16 1.496(3) .
N12 Co1 2.1819(19) 1_545
N12 N13 1.358(2) .
N13 H13 0.893(16) .
N13 C14 1.338(3) .
C14 C15 1.499(3) .
C15 H15A 0.9800 .
C15 H15B 0.9800 .
C15 H15C 0.9800 .
C16 H16A 0.9800 .
C16 H16B 0.9800 .
C16 H16C 0.9800 .
O17 C18 1.272(3) .
C18 O19 1.249(3) .
C18 C20 1.508(3) .
C20 C21 1.380(3) .
C20 C25 1.389(3) .
C21 H21 0.9500 .
C21 C22 1.384(3) .
C22 H22 0.9500 .
C22 C23 1.377(4) .
C23 H23 0.9500 .
C23 C24 1.393(3) .
C24 C25 1.388(3) .
C24 C26 1.499(4) .
C25 H25 0.9500 .
C26 H26A 0.9900 .
C26 H26B 0.9900 .
C26 N27 1.463(3) .
N27 C28 1.460(3) .
N27 C29 1.456(3) .
C28 H28A 0.9900 .
C28 H28B 0.9900 .
C28 C29 1.509(3) 7_676
C29 C28 1.509(3) 7_676
C29 H29A 0.9900 .
C29 H29B 0.9900 .

loop_
_geom_hbond_atom_site_label_D
_geom_hbond_atom_site_label_H
_geom_hbond_atom_site_label_A
_geom_hbond_distance_DH
_geom_hbond_distance_HA
_geom_hbond_distance_DA
_geom_hbond_angle_DHA
_geom_hbond_site_symmetry_A
N3 H3 O19 0.879(16) 1.839(16) 2.714(2) 174(2) .
N13 H13 O17 0.893(16) 1.95(2) 2.646(3) 133(2) 2_645

loop_
_geom_torsion_atom_site_label_1
_geom_torsion_atom_site_label_2
_geom_torsion_atom_site_label_3
_geom_torsion_atom_site_label_4
_geom_torsion
_geom_torsion_site_symmetry_1
_geom_torsion_site_symmetry_4
Co1 N2 N3 C4 -173.43(14) . .
Co1 N2 C6 C5 171.98(16) . .
Co1 N2 C6 C7 -7.8(3) . .
Co1 N12 N13 C14 -175.10(15) 1_545 .
Co1 O17 C18 O19 27.0(4) . .
Co1 O17 C18 C20 -152.89(17) . .
N2 Co1 N2 N3 120.91(16) 2_655 .
N2 Co1 N2 C6 -50.0(2) 2_655 .
N2 Co1 O17 C18 -68.3(2) . .
N2 Co1 O17 C18 -159.1(2) 2_655 .
N2 N3 C4 C5 -1.3(2) . .
N2 N3 C4 C8 177.00(19) . .
N3 N2 C6 C5 0.5(2) . .
N3 N2 C6 C7 -179.3(2) . .
N3 C4 C5 C6 1.5(2) . .
N3 C4 C5 C9 -175.6(2) . .
C4 C5 C6 N2 -1.2(2) . .
C4 C5 C6 C7 178.5(2) . .
C4 C5 C9 C10 -127.1(2) . .
C5 C9 C10 C11 56.5(3) . .
C5 C9 C10 C14 -125.6(3) . .
C6 N2 N3 C4 0.5(2) . .
C6 C5 C9 C10 56.6(3) . .
C8 C4 C5 C6 -176.5(2) . .
C8 C4 C5 C9 6.4(4) . .
C9 C5 C6 N2 175.7(2) . .
C9 C5 C6 C7 -4.6(4) . .
C9 C10 C11 N12 177.7(2) . .
C9 C10 C11 C16 -2.0(4) . .
C9 C10 C14 N13 -177.2(2) . .
C9 C10 C14 C15 3.7(4) . .
C10 C11 N12 Co1 173.94(18) . 1_545
C10 C11 N12 N13 -0.3(2) . .
C11 C10 C14 N13 1.1(3) . .
C11 C10 C14 C15 -178.0(2) . .
C11 N12 N13 C14 1.0(3) . .
N12 Co1 N2 N3 16.6(5) 2_665 .
N12 Co1 N2 N3 -68.64(15) 1_565 .
N12 Co1 N2 C6 -154.3(4) 2_665 .
N12 Co1 N2 C6 120.5(2) 1_565 .
N12 Co1 O17 C18 109.1(2) 2_665 .
N12 Co1 O17 C18 23.0(2) 1_565 .
N12 N13 C14 C10 -1.3(3) . .
N12 N13 C14 C15 177.9(2) . .
C14 C10 C11 N12 -0.5(3) . .
C14 C10 C11 C16 179.8(2) . .
C16 C11 N12 Co1 -6.4(4) . 1_545
C16 C11 N12 N13 179.4(2) . .
O17 Co1 N2 N3 -150.93(14) 2_655 .
O17 Co1 N2 N3 31.54(14) . .
O17 Co1 N2 C6 38.2(2) 2_655 .
O17 Co1 N2 C6 -139.4(2) . .
O17 Co1 O17 C18 -113.8(2) 2_655 .
O17 C18 C20 C21 -29.4(3) . .
O17 C18 C20 C25 148.5(2) . .
C18 C20 C21 C22 178.2(2) . .
C18 C20 C25 C24 -175.1(2) . .
O19 C18 C20 C21 150.7(2) . .
O19 C18 C20 C25 -31.3(3) . .
C20 C21 C22 C23 -3.1(4) . .
C21 C20 C25 C24 2.8(4) . .
C21 C22 C23 C24 3.0(4) . .
C22 C23 C24 C25 0.1(4) . .
C22 C23 C24 C26 177.3(2) . .
C23 C24 C25 C20 -3.0(4) . .
C23 C24 C26 N27 152.1(2) . .
C24 C26 N27 C28 -71.7(3) . .
C24 C26 N27 C29 165.6(2) . .
C25 C20 C21 C22 0.3(4) . .
C25 C24 C26 N27 -30.8(3) . .
C26 C24 C25 C20 179.9(2) . .
C26 N27 C28 C29 177.85(19) . 7_676
C26 N27 C29 C28 -177.9(2) . 7_676
C28 N27 C29 C28 58.2(3) . 7_676
C29 N27 C28 C29 -58.6(3) . 7_676
